data_1560614
loop_
_publ_author_name
'Mukai, Kazuhiko'
'Kato, Yuichi'
'Nakano, Hideyuki'

_publ_section_title
;
 Determination of cation distribution in the Fe[Li 1/2 Fe 3/2 ]O 4
 &#x2212;LiFeTiO 4 &#x2212;Li[Li 1/3 Ti 5/3 ]O 4 system: Mixed nature of
 solid solution and superlattice
;
_journal_name_full 'Journal of Solid State Chemistry'
_journal_page_first 67
_journal_page_last 76
_journal_paper_doi 10.1016/j.jssc.2016.12.025
_journal_volume 247
_journal_year 2017
_chemical_formula_sum 'Fe0.801 Li2.403 O8 Ti2.799'
_chemical_formula_weight 323.386
_space_group_IT_number 212
_space_group_name_Hall 'P 4acd 2ab 3'
_space_group_name_H-M_alt 'P 43 3 2'
_symmetry_cell_setting cubic
_symmetry_Int_Tables_number 212
_symmetry_space_group_name_Hall 'P 4acd 2ab 3'
_symmetry_space_group_name_H-M 'P 43 3 2'
_cell_angle_alpha 90
_cell_angle_beta 90
_cell_angle_gamma 90
_cell_formula_units_Z 4
_cell_length_a 8.35013(3)
_cell_length_b 8.35013(3)
_cell_length_c 8.35013(3)
_cell_measurement_temperature 298
_cell_volume 582.210(4)
_computing_cell_refinement 'RIETAN-FP (Izumi and Momma, 2007)'
_computing_molecular_graphics 'VESTA (Momma and Izumi, 2008)'
_computing_structure_refinement 'RIETAN-FP (Izumi and Momma, 2007)'
_diffrn_ambient_temperature 298
_diffrn_measurement_device_type 'BL19B2 Debye-Scherrer Camera'
_diffrn_radiation_type synchrotron
_diffrn_radiation_wavelength 0.600010
_diffrn_source synchrotron
_exptl_crystal_density_diffrn 3.6894
_exptl_crystal_density_method 'not measured'
_exptl_crystal_F_000 614.45
_pd_calc_method 'Rietveld Refinement'
_pd_meas_2theta_range_inc 0.0100
_pd_meas_2theta_range_max 77.0000
_pd_meas_2theta_range_min 3.0000
_pd_meas_number_of_points 7401
_pd_meas_scan_method step
_pd_proc_2theta_range_inc 0.0100
_pd_proc_2theta_range_max 77.0000
_pd_proc_2theta_range_min 3.0000
_pd_proc_ls_background_function 'composite background function'
_pd_proc_ls_profile_function 'split pseudo-Voigt function'
_pd_proc_ls_prof_R_factor 0.03962
_pd_proc_ls_prof_wR_expected 0.04270
_pd_proc_ls_prof_wR_factor 0.05145
_pd_spec_mounting 'Borosilicate glass capillary'
_pd_spec_mount_mode reflection
_pd_spec_shape flat_sheet
_refine_diff_density_max 0.0
_refine_diff_density_min 0.0
_refine_ls_extinction_method none
_refine_ls_goodness_of_fit_all 1.2049
_refine_ls_matrix_type full
_refine_ls_number_constraints 0
_refine_ls_number_parameters 26
_refine_ls_number_restraints 0
_refine_ls_R_factor_all 0.06246
_refine_ls_R_Fsqd_factor 0.06646
_refine_ls_R_I_factor 0.04990
_refine_ls_shift/su_max 0.0
_refine_ls_weighting_details 1/<i>y</i>~i~
_refine_ls_weighting_scheme sigma
_cod_data_source_file JSSC-2017-247-67.cif
_cod_data_source_block single_phase
_cod_original_cell_volume 582.209(4)
_cod_original_sg_symbol_H-M ' P 43 3 2'
_cod_database_code 1560614

loop_
_symmetry_equiv_pos_site_id
_symmetry_equiv_pos_as_xyz
1 x,y,z
2 -x+1/2,-y,z+1/2
3 -x,y+1/2,-z+1/2
4 x+1/2,-y+1/2,-z
5 z,x,y
6 z+1/2,-x+1/2,-y
7 -z+1/2,-x,y+1/2
8 -z,x+1/2,-y+1/2
9 y,z,x
10 -y,z+1/2,-x+1/2
11 y+1/2,-z+1/2,-x
12 -y+1/2,-z,x+1/2
13 y+1/4,x+3/4,-z+3/4
14 -y+1/4,-x+1/4,-z+1/4
15 y+3/4,-x+3/4,z+1/4
16 -y+3/4,x+1/4,z+3/4
17 x+1/4,z+3/4,-y+3/4
18 -x+3/4,z+1/4,y+3/4
19 -x+1/4,-z+1/4,-y+1/4
20 x+3/4,-z+3/4,y+1/4
21 z+1/4,y+3/4,-x+3/4
22 z+3/4,-y+3/4,x+1/4
23 -z+3/4,y+1/4,x+3/4
24 -z+1/4,-y+1/4,-x+1/4

loop_
_atom_site_label
_atom_site_fract_x
_atom_site_fract_y
_atom_site_fract_z
_atom_site_occupancy
_atom_site_symmetry_multiplicity
_atom_site_Wyckoff_symbol
_atom_site_adp_type
_atom_site_U_iso_or_equiv
_atom_site_type_symbol
O1 0.389 0.389 0.389 1 8 c Uiso 0.00633 O
O2 0.123 0.143 0.859 1 24 e Uiso 0.00633 O
Fe1 -0.002 -0.002 -0.002 0.307 8 c Uiso 0.00887 Fe
Li1 -0.002 -0.002 -0.002 0.693 8 c Uiso 0.00887 Li
Li2 0.625 0.625 0.625 0.984 4 a Uiso 0.00507 Li
Fe2 0.625 0.625 0.625 0.016 4 a Uiso 0.00507 Fe
Ti 0.125 0.367 0.883 0.933 12 d Uiso 0.0076 Ti
Fe3 0.125 0.367 0.883 0.057 12 d Uiso 0.0076 Fe
Li3 0.125 0.367 0.883 0.011 12 d Uiso 0.0076 Li

loop_
_atom_type_symbol
_atom_type_description
_atom_type_scat_dispersion_real
_atom_type_scat_dispersion_imag
_atom_type_scat_source
Li Li+ -0.0004 0.0000 'International Tables for Crystallography, Vol. C'
Fe Fe3+ 0.2886 0.5448 'International Tables for Crystallography, Vol. C'
Ti Ti4+ 0.2060 0.2830 'International Tables for Crystallography, Vol. C'
O O2- 0.0056 0.0036 'International Tables for Crystallography, Vol. C'

loop_
_geom_angle_atom_site_label_1
_geom_angle_atom_site_label_2
_geom_angle_atom_site_label_3
_geom_angle
_geom_angle_site_symmetry_1
_geom_angle_site_symmetry_2
_geom_angle_site_symmetry_3
Fe1 Li1 O1 9 1_555 . 1_555
Fe1 Li1 O2 9 1_555 . 1_555

loop_
_geom_bond_atom_site_label_1
_geom_bond_atom_site_label_2
_geom_bond_distance
_geom_bond_site_symmetry_1
_geom_bond_site_symmetry_2
O1 Fe1 1.9814 . 14_555
O1 Li1 1.9814 . 14_555
O1 Ti 2.0414 . 10_645
O1 Fe3 2.0414 . 10_645
O1 Li3 2.0414 . 10_645
O1 Ti 2.0414 . 6_456
O1 Fe3 2.0414 . 6_456
O1 Li3 2.0414 . 6_456
O1 Ti 2.0414 . 2_564
O1 Fe3 2.0414 . 2_564
O1 Li3 2.0414 . 2_564
O1 O2 2.5896 . 22_455
O1 O2 2.5896 . 17_545
O1 O2 2.5896 . 16_554
O1 O2 2.8596 . 8_655
O1 O2 2.8596 . 12_565
O1 O2 2.8596 . 4_556
O1 O1 2.9615 . 15_455
O1 O1 2.9615 . 13_545
O1 O1 2.9615 . 16_554
O2 Ti 1.8812 . 1_555
O2 Fe3 1.8812 . 1_555
O2 Li3 1.8812 . 1_555
O2 Ti 1.9677 . 12_565
O2 Fe3 1.9677 . 12_565
O2 Li3 1.9677 . 12_565
O2 Fe1 1.9755 . 1_556
O2 Li1 1.9755 . 1_556
O2 Li2 2.1138 . 3_646
O2 Fe2 2.1138 . 3_646
O2 O1 2.5896 . 15_455
O2 O2 2.7752 . 6_456
O2 O2 2.7752 . 12_565
O2 O2 2.8503 . 23_555
O2 O2 2.8503 . 21_445
O2 O1 2.8596 . 4_456
O2 O2 2.9288 . 19_566
Fe1 O2 1.9755 . 5_455
Fe1 O2 1.9755 . 9_545
Fe1 O2 1.9755 . 1_554
Fe1 O1 1.9814 . 14_555
Li1 O2 1.9755 . 5_455
Li1 O2 1.9755 . 9_545
Li1 O2 1.9755 . 1_554
Li1 O1 1.9814 . 14_555
Li2 O2 2.1138 . 22_455
Li2 O2 2.1138 . 17_545
Li2 O2 2.1138 . 16_554
Li2 O2 2.1138 . 7_665
Li2 O2 2.1138 . 3_656
Li2 O2 2.1138 . 11_566
Li2 Ti 2.9061 . 10_645
Li2 Fe3 2.9061 . 10_645
Li2 Li3 2.9061 . 10_645
Li2 Ti 2.9061 . 6_456
Li2 Fe3 2.9061 . 6_456
Li2 Li3 2.9061 . 6_456
Li2 Ti 2.9061 . 2_564
Li2 Fe3 2.9061 . 2_564
Li2 Li3 2.9061 . 2_564
Li2 Ti 2.9061 . 11_566
Li2 Fe3 2.9061 . 11_566
Li2 Li3 2.9061 . 11_566
Li2 Ti 2.9061 . 3_656
Li2 Fe3 2.9061 . 3_656
Li2 Li3 2.9061 . 3_656
Li2 Ti 2.9061 . 7_665
Li2 Fe3 2.9061 . 7_665
Li2 Li3 2.9061 . 7_665
Fe2 O2 2.1138 . 22_455
Fe2 O2 2.1138 . 17_545
Fe2 O2 2.1138 . 16_554
Fe2 O2 2.1138 . 7_665
Fe2 O2 2.1138 . 3_656
Fe2 O2 2.1138 . 11_566
Fe2 Ti 2.9061 . 10_645
Fe2 Fe3 2.9061 . 10_645
Fe2 Li3 2.9061 . 10_645
Fe2 Ti 2.9061 . 6_456
Fe2 Fe3 2.9061 . 6_456
Fe2 Li3 2.9061 . 6_456
Fe2 Ti 2.9061 . 2_564
Fe2 Fe3 2.9061 . 2_564
Fe2 Li3 2.9061 . 2_564
Fe2 Ti 2.9061 . 11_566
Fe2 Fe3 2.9061 . 11_566
Fe2 Li3 2.9061 . 11_566
Fe2 Ti 2.9061 . 3_656
Fe2 Fe3 2.9061 . 3_656
Fe2 Li3 2.9061 . 3_656
Fe2 Ti 2.9061 . 7_665
Fe2 Fe3 2.9061 . 7_665
Fe2 Li3 2.9061 . 7_665
Ti O2 1.8812 . 1_555
Ti O2 1.8812 . 19_566
Ti O2 1.9677 . 23_555
Ti O2 1.9677 . 6_456
Ti O1 2.0414 . 15_455
Ti O1 2.0414 . 2_565
Ti Li2 2.9061 . 3_646
Ti Fe2 2.9061 . 3_646
Ti Li2 2.9061 . 2_565
Ti Fe2 2.9061 . 2_565
Ti Ti 3.0006 . 11_466
Ti Fe3 3.0006 . 11_466
Ti Li3 3.0006 . 11_466
Ti Ti 3.0006 . 8_656
Ti Fe3 3.0006 . 8_656
Ti Li3 3.0006 . 8_656
Ti Ti 3.0006 . 6_456
Ti Fe3 3.0006 . 6_456
Ti Li3 3.0006 . 6_456
Ti Ti 3.0006 . 12_565
Ti Fe3 3.0006 . 12_565
Ti Li3 3.0006 . 12_565
Fe3 O2 1.8812 . 1_555
Fe3 O2 1.8812 . 19_566
Fe3 O2 1.9677 . 23_555
Fe3 O2 1.9677 . 6_456
Fe3 O1 2.0414 . 15_455
Fe3 O1 2.0414 . 2_565
Fe3 Li2 2.9061 . 3_646
Fe3 Fe2 2.9061 . 3_646
Fe3 Li2 2.9061 . 2_565
Fe3 Fe2 2.9061 . 2_565
Fe3 Ti 3.0006 . 11_466
Fe3 Fe3 3.0006 . 11_466
Fe3 Li3 3.0006 . 11_466
Fe3 Ti 3.0006 . 8_656
Fe3 Fe3 3.0006 . 8_656
Fe3 Li3 3.0006 . 8_656
Fe3 Ti 3.0006 . 6_456
Fe3 Fe3 3.0006 . 6_456
Fe3 Li3 3.0006 . 6_456
Fe3 Ti 3.0006 . 12_565
Fe3 Fe3 3.0006 . 12_565
Fe3 Li3 3.0006 . 12_565
Li3 O2 1.8812 . 1_555
Li3 O2 1.8812 . 19_566
Li3 O2 1.9677 . 23_555
Li3 O2 1.9677 . 6_456
Li3 O1 2.0414 . 15_455
Li3 O1 2.0414 . 2_565
Li3 Li2 2.9061 . 3_646
Li3 Fe2 2.9061 . 3_646
Li3 Li2 2.9061 . 2_565
Li3 Fe2 2.9061 . 2_565
Li3 Ti 3.0006 . 11_466
Li3 Fe3 3.0006 . 11_466
Li3 Li3 3.0006 . 11_466
Li3 Ti 3.0006 . 8_656
Li3 Fe3 3.0006 . 8_656
Li3 Li3 3.0006 . 8_656
Li3 Ti 3.0006 . 6_456
Li3 Fe3 3.0006 . 6_456
Li3 Li3 3.0006 . 6_456
Li3 Ti 3.0006 . 12_565
Li3 Fe3 3.0006 . 12_565
Li3 Li3 3.0006 . 12_565
